data_4319320
loop_
_publ_author_name
'Bert D. Alleyne'
'Avril R. Williams'
'Lincoln A. Hall'
'Andrew J. P. White'
'David J. Williams'

_publ_section_title
;
 Lanthanide(III) Methylsquarates: Synthesis and X-ray Structures
;
_journal_name_full 'Inorganic Chemistry'
_journal_page_first 1045
_journal_page_last 1051
_journal_paper_doi 10.1021/ic000989q
_journal_volume 40
_journal_year 2001
_chemical_formula_sum 'C15 H23 La O16'
_chemical_formula_weight 598.24
_chemical_name_systematic
; 
 ? 
;
_space_group_IT_number 14
_symmetry_cell_setting monoclinic
_symmetry_space_group_name_Hall '-P 2ybc'
_symmetry_space_group_name_H-M 'P 1 21/c 1'
_atom_sites_solution_hydrogens geom
_atom_sites_solution_primary direct
_atom_sites_solution_secondary difmap
_audit_creation_method SHELXL
_cell_angle_alpha 90.00
_cell_angle_beta 108.212(14)
_cell_angle_gamma 90.00
_cell_formula_units_Z 4
_cell_length_a 10.4380(15)
_cell_length_b 14.813(2)
_cell_length_c 15.151(2)
_cell_measurement_reflns_used 30
_cell_measurement_temperature 293(2)
_cell_measurement_theta_max 12.52
_cell_measurement_theta_min 4.99
_cell_volume 2225.3(6)
_computing_cell_refinement 'Siemens XSCANS'
_computing_data_collection 'Siemens XSCANS'
_computing_data_reduction 'Siemens SHELXTL'
_computing_molecular_graphics 'Siemens SHELXTL'
_computing_publication_material 'Siemens SHELXTL'
_computing_structure_refinement 'SHELXL-93 (Sheldrick, 1993)'
_computing_structure_solution 'SHELXS-86 (Sheldrick, 1990)'
_diffrn_ambient_temperature 293(2)
_diffrn_measurement_device 'Siemens P4'
_diffrn_measurement_method '\w scans'
_diffrn_radiation_monochromator graphite
_diffrn_radiation_source 'fine-focus sealed tube'
_diffrn_radiation_type MoK\a
_diffrn_radiation_wavelength 0.71073
_diffrn_reflns_av_R_equivalents 0.0235
_diffrn_reflns_av_sigmaI/netI 0.0419
_diffrn_reflns_limit_h_max 12
_diffrn_reflns_limit_h_min 0
_diffrn_reflns_limit_k_max 17
_diffrn_reflns_limit_k_min 0
_diffrn_reflns_limit_l_max 17
_diffrn_reflns_limit_l_min -18
_diffrn_reflns_number 4153
_diffrn_reflns_theta_max 25.00
_diffrn_reflns_theta_min 1.97
_diffrn_standards_decay_% 5.71
_diffrn_standards_interval_count 97
_diffrn_standards_number 3
_exptl_absorpt_coefficient_mu 1.997
_exptl_absorpt_correction_T_max 0.6359
_exptl_absorpt_correction_T_min 0.5091
_exptl_absorpt_correction_type Ellipsoidal
_exptl_crystal_colour Clear
_exptl_crystal_density_diffrn 1.786
_exptl_crystal_description rhombs
_exptl_crystal_F_000 1192
_exptl_crystal_size_max 0.30
_exptl_crystal_size_mid 0.30
_exptl_crystal_size_min 0.23
_refine_diff_density_max 1.049
_refine_diff_density_min -0.437
_refine_diff_density_rms 0.117
_refine_ls_extinction_method none
_refine_ls_goodness_of_fit_all 1.090
_refine_ls_goodness_of_fit_obs 1.177
_refine_ls_matrix_type full
_refine_ls_number_parameters 289
_refine_ls_number_reflns 3536
_refine_ls_number_restraints 0
_refine_ls_restrained_S_all 1.120
_refine_ls_restrained_S_obs 1.177
_refine_ls_R_factor_all 0.0695
_refine_ls_R_factor_obs 0.0415
_refine_ls_shift/esd_max 0.000
_refine_ls_shift/esd_mean 0.000
_refine_ls_structure_factor_coef Fsqd
_refine_ls_weighting_details 'w=1/[\s^2^(Fo^2^)+(0.0386P)^2^+5.1129P] where P=(Fo^2^+2Fc^2^)/3'
_refine_ls_weighting_scheme calc
_refine_ls_wR_factor_all 0.1064
_refine_ls_wR_factor_obs 0.0904
_reflns_number_observed 2654
_reflns_number_total 3924
_reflns_observed_criterion >2sigma(I)
_cod_data_source_file ic000989q_5.cif
_cod_data_source_block LH9904
_cod_depositor_comments
;
The following automatic conversions were performed:

'_symmetry_cell_setting' value 'Monoclinic' changed to 'monoclinic'
according to the built-in table from CIF Core dictionary named
'cif_core.dic' version 2.4.1 from 2010-06-29.

Automatic conversion script
Id: cif_fix_values 1646 2011-03-28 12:23:43Z adriana 

The following automatic conversions were performed:

'_refine_ls_weighting_scheme' value 'calc
w=1/[\s^2^(Fo^2^)+(0.0386P)^2^+5.1129P] where P=(Fo^2^+2Fc^2^)/3' was
changed to 'calc'. New tag '_refine_ls_weighting_details' was
created. The value of the new tag was set to
'w=1/[\s^2^(Fo^2^)+(0.0386P)^2^+5.1129P] where P=(Fo^2^+2Fc^2^)/3'.

Automatic conversion script
Id: cif_fix_values 3143 2015-03-26 13:38:13Z robertas 
;
_cod_original_cell_volume 2225.1(6)
_cod_original_formula_sum 'C15 H23 O16 La'
_cod_database_code 4319320

loop_
_symmetry_equiv_pos_as_xyz
'x, y, z'
'-x, y+1/2, -z+1/2'
'-x, -y, -z'
'x, -y-1/2, z-1/2'

loop_
_atom_site_aniso_label
_atom_site_aniso_U_11
_atom_site_aniso_U_22
_atom_site_aniso_U_33
_atom_site_aniso_U_23
_atom_site_aniso_U_13
_atom_site_aniso_U_12
La 0.0276(2) 0.0139(2) 0.0156(2) 0.0002(2) 0.00807(12) 0.0003(2)
O1 0.063(4) 0.025(3) 0.037(3) -0.003(2) 0.029(3) 0.001(2)
C1 0.042(4) 0.023(4) 0.031(4) -0.004(3) 0.016(3) 0.003(3)
C2 0.041(4) 0.026(4) 0.026(4) -0.008(3) 0.012(3) 0.004(3)
O2 0.077(4) 0.036(3) 0.033(3) 0.004(2) 0.028(3) 0.015(3)
C3 0.039(4) 0.029(4) 0.021(3) 0.002(3) 0.012(3) 0.007(3)
O3 0.062(4) 0.037(3) 0.026(3) -0.005(2) 0.012(3) 0.021(3)
C4 0.036(4) 0.029(4) 0.031(4) -0.007(3) 0.015(3) -0.006(3)
C5 0.084(7) 0.045(5) 0.043(5) 0.001(4) 0.038(5) 0.003(5)
O1' 0.087(5) 0.027(3) 0.056(4) 0.010(3) 0.041(4) -0.004(3)
C1' 0.035(4) 0.024(3) 0.035(4) 0.010(3) 0.010(3) 0.001(3)
C2' 0.033(4) 0.030(4) 0.014(3) 0.006(3) 0.007(3) 0.000(3)
O2' 0.072(4) 0.039(3) 0.048(4) 0.002(3) 0.027(3) -0.010(3)
C3' 0.041(4) 0.030(4) 0.036(4) 0.005(3) 0.014(3) 0.007(3)
O3' 0.053(3) 0.020(3) 0.042(3) 0.003(2) 0.009(3) 0.004(2)
C4' 0.038(4) 0.033(4) 0.033(4) 0.005(3) 0.010(3) 0.002(3)
C5' 0.080(7) 0.042(4) 0.044(5) -0.002(4) 0.032(5) -0.008(4)
O1" 0.065(4) 0.022(3) 0.048(3) 0.005(2) 0.039(3) -0.006(2)
C1" 0.027(4) 0.035(4) 0.031(4) 0.002(3) 0.014(3) 0.003(3)
C2" 0.041(4) 0.033(4) 0.026(4) -0.001(3) 0.009(3) -0.010(3)
O2" 0.093(5) 0.038(3) 0.037(3) -0.010(3) 0.032(3) -0.027(3)
C3" 0.029(4) 0.031(4) 0.028(4) 0.006(3) 0.008(3) -0.004(3)
O3" 0.060(4) 0.038(3) 0.027(3) 0.004(2) 0.015(3) -0.018(3)
C4" 0.032(4) 0.028(4) 0.026(4) 0.006(3) 0.011(3) -0.004(3)
C5" 0.080(7) 0.033(4) 0.053(5) -0.004(4) 0.042(5) -0.012(4)
O6 0.046(3) 0.049(3) 0.036(3) -0.010(2) 0.014(3) -0.008(3)
O7 0.083(5) 0.031(3) 0.054(4) 0.002(3) 0.034(3) 0.018(3)
O8 0.046(3) 0.035(3) 0.048(3) 0.010(2) 0.011(3) -0.004(2)
O9 0.060(4) 0.020(3) 0.025(3) 0.003(2) 0.013(2) 0.011(2)
O10 0.059(4) 0.024(3) 0.024(3) -0.002(2) 0.007(2) -0.011(2)
O11 0.055(4) 0.038(3) 0.051(4) 0.006(3) -0.006(3) -0.009(3)
O12 0.061(4) 0.044(3) 0.040(3) -0.004(3) 0.002(3) 0.005(3)

loop_
_atom_site_label
_atom_site_type_symbol
_atom_site_fract_x
_atom_site_fract_y
_atom_site_fract_z
_atom_site_U_iso_or_equiv
_atom_site_thermal_displace_type
_atom_site_occupancy
_atom_site_calc_flag
_atom_site_refinement_flags
_atom_site_disorder_group
La La 0.75453(4) 0.50519(2) 0.24833(2) 0.01872(11) Uani 1 d . .
O1 O 0.8338(6) 0.4421(3) 0.1148(4) 0.0385(13) Uani 1 d . .
C1 C 0.8643(8) 0.3692(5) 0.0842(5) 0.031(2) Uani 1 d . .
C2 C 0.8909(8) 0.2737(5) 0.1224(5) 0.031(2) Uani 1 d . .
O2 O 0.8955(6) 0.2340(4) 0.1929(4) 0.0463(15) Uani 1 d . .
C3 C 0.9136(7) 0.2501(5) 0.0323(5) 0.029(2) Uani 1 d . .
O3 O 0.9394(6) 0.1774(4) 0.0000(3) 0.0421(14) Uani 1 d . .
C4 C 0.8902(7) 0.3415(5) 0.0017(5) 0.031(2) Uani 1 d . .
C5 C 0.8994(10) 0.3887(6) -0.0815(6) 0.053(2) Uani 1 d . .
H5A H 0.9800(10) 0.3702(6) -0.0942(6) 0.064 Uiso 1 d R .
H5B H 0.9020(10) 0.4527(6) -0.0710(6) 0.064 Uiso 1 d R .
H5C H 0.8222(10) 0.3740(6) -0.1335(6) 0.064 Uiso 1 d R .
O1' O 0.7902(7) 0.6430(4) 0.1617(4) 0.052(2) Uani 1 d . .
C1' C 0.7798(7) 0.7242(4) 0.1357(5) 0.032(2) Uani 1 d . .
C2' C 0.7672(7) 0.7674(5) 0.0423(4) 0.0255(14) Uani 1 d . .
O2' O 0.7436(6) 0.7453(4) -0.0370(4) 0.051(2) Uani 1 d . .
C3' C 0.7848(8) 0.8574(5) 0.0953(5) 0.035(2) Uani 1 d . .
O3' O 0.7990(6) 0.9389(3) 0.0734(4) 0.0398(13) Uani 1 d . .
C4' C 0.7855(8) 0.8099(5) 0.1783(5) 0.035(2) Uani 1 d . .
C5' C 0.7856(10) 0.8443(6) 0.2689(6) 0.053(2) Uani 1 d . .
H5'A H 0.6944(10) 0.8550(6) 0.2679(6) 0.063 Uiso 1 d R .
H5'B H 0.8356(10) 0.8997(6) 0.2823(6) 0.063 Uiso 1 d R .
H5'C H 0.8267(10) 0.8005(6) 0.3160(6) 0.063 Uiso 1 d R .
O1" O 0.6425(6) 0.4447(3) 0.3671(4) 0.0399(13) Uani 1 d . .
C1" C 0.6122(7) 0.3751(5) 0.4006(5) 0.030(2) Uani 1 d . .
C2" C 0.5874(8) 0.2800(5) 0.3673(5) 0.034(2) Uani 1 d . .
O2" O 0.5850(7) 0.2369(4) 0.2969(4) 0.054(2) Uani 1 d . .
C3" C 0.5641(7) 0.2572(5) 0.4582(5) 0.029(2) Uani 1 d . .
O3" O 0.5375(6) 0.1863(4) 0.4929(3) 0.0415(14) Uani 1 d . .
C4" C 0.5878(7) 0.3496(5) 0.4848(5) 0.0280(15) Uani 1 d . .
C5" C 0.5868(10) 0.3956(5) 0.5695(6) 0.050(2) Uani 1 d . .
H5"A H 0.6125(10) 0.3540(5) 0.6206(6) 0.060 Uiso 1 d R .
H5"B H 0.4979(10) 0.4183(5) 0.5622(6) 0.060 Uiso 1 d R .
H5"C H 0.6496(10) 0.4450(5) 0.5816(6) 0.060 Uiso 1 d R .
O6 O 0.8759(6) 0.5439(4) 0.4179(3) 0.0434(13) Uani 1 d . .
H6A H 0.9528(6) 0.5664(4) 0.4118(3) 0.065 Uiso 1 d R .
H6B H 0.8236(6) 0.5887(4) 0.4276(3) 0.065 Uiso 1 d R .
O7 O 0.6456(7) 0.6370(4) 0.3055(4) 0.053(2) Uani 1 d . .
H7A H 0.5797(7) 0.6695(4) 0.2656(4) 0.080 Uiso 1 d R .
H7B H 0.6968(7) 0.6743(4) 0.3494(4) 0.080 Uiso 1 d R .
O8 O 1.0120(5) 0.5428(4) 0.2842(4) 0.0438(13) Uani 1 d . .
H8A H 1.0183(5) 0.6030(4) 0.2918(4) 0.066 Uiso 1 d R .
H8B H 1.0510(5) 0.5146(4) 0.3386(4) 0.066 Uiso 1 d R .
O9 O 0.8875(5) 0.3661(3) 0.3196(3) 0.0348(12) Uani 1 d . .
H9A H 0.8679(5) 0.3454(3) 0.3697(3) 0.052 Uiso 1 d R .
H9B H 0.8862(5) 0.3213(3) 0.2791(3) 0.052 Uiso 1 d R .
O10 O 0.6171(5) 0.3653(3) 0.1759(3) 0.0368(13) Uani 1 d . .
H10A H 0.6206(5) 0.3442(3) 0.1209(3) 0.055 Uiso 1 d R .
H10B H 0.6121(5) 0.3175(3) 0.2113(3) 0.055 Uiso 1 d R .
O11 O 0.5358(6) 0.5418(4) 0.1242(4) 0.053(2) Uani 1 d . .
H11A H 0.4917(6) 0.4903(4) 0.1275(4) 0.080 Uiso 1 d R .
H11B H 0.5708(6) 0.5390(4) 0.0769(4) 0.080 Uiso 1 d R .
O12 O 0.3017(6) 0.4463(4) 0.0562(4) 0.051(2) Uani 1 d . .
H12A H 0.2945(6) 0.3911(4) 0.0790(4) 0.077 Uiso 1 d R .
H12B H 0.3125(6) 0.4233(4) 0.0040(4) 0.077 Uiso 1 d R .

loop_
_atom_type_symbol
_atom_type_description
_atom_type_scat_dispersion_real
_atom_type_scat_dispersion_imag
_atom_type_scat_source
C C 0.0033 0.0016 'International Tables Vol C Tables 4.2.6.8 and 6.1.1.4'
H H 0.0000 0.0000 'International Tables Vol C Tables 4.2.6.8 and 6.1.1.4'
O O 0.0106 0.0060 'International Tables Vol C Tables 4.2.6.8 and 6.1.1.4'
La La -0.2871 2.4523 'International Tables Vol C Tables 4.2.6.8 and 6.1.1.4'

loop_
_geom_angle_atom_site_label_1
_geom_angle_atom_site_label_2
_geom_angle_atom_site_label_3
_geom_angle
_geom_angle_site_symmetry_1
_geom_angle_site_symmetry_3
_geom_angle_publ_flag
O1' La O11 71.6(2) . . ?
O1' La O9 137.1(2) . . ?
O11 La O9 137.8(2) . . ?
O1' La O7 73.1(2) . . ?
O11 La O7 72.1(2) . . ?
O9 La O7 136.4(2) . . ?
O1' La O6 103.6(2) . . ?
O11 La O6 138.8(2) . . ?
O9 La O6 73.7(2) . . ?
O7 La O6 67.6(2) . . ?
O1' La O10 125.9(2) . . ?
O11 La O10 66.4(2) . . ?
O9 La O10 71.54(15) . . ?
O7 La O10 121.1(2) . . ?
O6 La O10 130.4(2) . . ?
O1' La O1 75.5(2) . . ?
O11 La O1 86.0(2) . . ?
O9 La O1 76.9(2) . . ?
O7 La O1 146.0(2) . . ?
O6 La O1 133.6(2) . . ?
O10 La O1 69.3(2) . . ?
O1' La O1" 144.5(2) . . ?
O11 La O1" 95.3(2) . . ?
O9 La O1" 74.3(2) . . ?
O7 La O1" 71.5(2) . . ?
O6 La O1" 64.4(2) . . ?
O10 La O1" 72.8(2) . . ?
O1 La O1" 137.87(14) . . ?
O1' La O8 68.2(2) . . ?
O11 La O8 137.5(2) . . ?
O9 La O8 72.3(2) . . ?
O7 La O8 107.7(2) . . ?
O6 La O8 65.8(2) . . ?
O10 La O8 131.2(2) . . ?
O1 La O8 71.5(2) . . ?
O1" La O8 125.7(2) . . ?
C1 O1 La 141.2(5) . . ?
O1 C1 C4 135.5(7) . . ?
O1 C1 C2 134.2(6) . . ?
C4 C1 C2 90.3(6) . . ?
O2 C2 C3 136.0(7) . . ?
O2 C2 C1 137.9(6) . . ?
C3 C2 C1 86.1(5) . . ?
O3 C3 C4 136.8(7) . . ?
O3 C3 C2 132.3(7) . . ?
C4 C3 C2 90.8(6) . . ?
C1 C4 C3 92.8(6) . . ?
C1 C4 C5 134.4(7) . . ?
C3 C4 C5 132.8(7) . . ?
C1' O1' La 157.7(5) . . ?
O1' C1' C4' 136.5(7) . . ?
O1' C1' C2' 131.9(7) . . ?
C4' C1' C2' 91.5(5) . . ?
O2' C2' C1' 138.7(6) . . ?
O2' C2' C3' 135.8(6) . . ?
C1' C2' C3' 85.3(5) . . ?
O3' C3' C4' 136.3(7) . . ?
O3' C3' C2' 133.7(6) . . ?
C4' C3' C2' 90.0(5) . . ?
C1' C4' C3' 93.0(6) . . ?
C1' C4' C5' 136.6(7) . . ?
C3' C4' C5' 130.4(7) . . ?
C1" O1" La 143.5(5) . . ?
O1" C1" C4" 136.8(7) . . ?
O1" C1" C2" 133.6(7) . . ?
C4" C1" C2" 89.6(6) . . ?
O2" C2" C1" 137.2(7) . . ?
O2" C2" C3" 134.9(7) . . ?
C1" C2" C3" 87.9(6) . . ?
O3" C3" C4" 137.1(7) . . ?
O3" C3" C2" 134.1(7) . . ?
C4" C3" C2" 88.8(6) . . ?
C1" C4" C3" 93.7(6) . . ?
C1" C4" C5" 135.8(7) . . ?
C3" C4" C5" 130.5(7) . . ?

loop_
_geom_bond_atom_site_label_1
_geom_bond_atom_site_label_2
_geom_bond_distance
_geom_bond_site_symmetry_2
_geom_bond_publ_flag
La O1' 2.517(5) . ?
La O11 2.522(6) . ?
La O9 2.530(5) . ?
La O7 2.544(5) . ?
La O6 2.550(5) . ?
La O10 2.564(5) . ?
La O1 2.587(5) . ?
La O1" 2.593(4) . ?
La O8 2.629(5) . ?
O1 C1 1.256(8) . ?
C1 C4 1.420(9) . ?
C1 C2 1.519(10) . ?
C2 O2 1.208(9) . ?
C2 C3 1.499(9) . ?
C3 O3 1.246(9) . ?
C3 C4 1.427(10) . ?
C4 C5 1.470(10) . ?
O1' C1' 1.259(8) . ?
C1' C4' 1.418(10) . ?
C1' C2' 1.520(9) . ?
C2' O2' 1.195(8) . ?
C2' C3' 1.538(10) . ?
C3' O3' 1.272(9) . ?
C3' C4' 1.439(10) . ?
C4' C5' 1.463(10) . ?
O1" C1" 1.234(9) . ?
C1" C4" 1.426(9) . ?
C1" C2" 1.491(10) . ?
C2" O2" 1.237(9) . ?
C2" C3" 1.509(9) . ?
C3" O3" 1.244(9) . ?
C3" C4" 1.427(10) . ?
C4" C5" 1.456(10) . ?
